data_4036256
loop_
_publ_author_name
'Mostinski, Yelena'
'Valerio, Viviana'
'Lankri, David'
'Tsvelikhovsky, Dmitry'

_publ_section_title
;
 Synthesis of Tricyclic Spiranoid Lactones via I2/Sm(II)- and
 I2/Pd(0)-Mediated Cyclizations of a Common Cycloalkylmethylene Precursor.
;
_journal_issue 21
_journal_name_full 'The Journal of organic chemistry'
_journal_page_first 10464
_journal_page_last 10473
_journal_paper_doi 10.1021/acs.joc.5b01278
_journal_volume 80
_journal_year 2015
_chemical_formula_moiety 'C13 H18 O2'
_chemical_formula_sum 'C13 H18 O2'
_chemical_formula_weight 206.27
_space_group_IT_number 2
_space_group_name_Hall '-P 1'
_space_group_name_H-M_alt 'P -1'
_symmetry_cell_setting triclinic
_symmetry_space_group_name_Hall '-P 1'
_symmetry_space_group_name_H-M 'P -1'
_atom_sites_solution_hydrogens geom
_atom_sites_solution_primary direct
_atom_sites_solution_secondary difmap
_audit_creation_method SHELXL-97
_cell_angle_alpha 95.326(2)
_cell_angle_beta 93.482(2)
_cell_angle_gamma 92.823(2)
_cell_formula_units_Z 2
_cell_length_a 6.706(1)
_cell_length_b 7.429(1)
_cell_length_c 11.243(2)
_cell_measurement_temperature 293(1)
_cell_volume 555.82(15)
_computing_cell_refinement 'Bruker SMART'
_computing_data_collection 'Bruker SMART'
_computing_data_reduction 'Bruker SAINT'
_computing_molecular_graphics 'Bruker SHELXTL'
_computing_publication_material 'Bruker SHELXTL'
_computing_structure_refinement 'SHELXL-97 (Sheldrick, 1997)'
_computing_structure_solution 'SHELXS-97 (Sheldrick, 1990)'
_diffrn_ambient_temperature 293(1)
_diffrn_measured_fraction_theta_full 0.989
_diffrn_measured_fraction_theta_max 0.989
_diffrn_measurement_device_type 'CCD area detector'
_diffrn_measurement_method 'phi and omega scans'
_diffrn_radiation_monochromator graphite
_diffrn_radiation_source 'fine-focus sealed tube'
_diffrn_radiation_type MoK\a
_diffrn_radiation_wavelength 0.71073
_diffrn_reflns_av_R_equivalents 0.0205
_diffrn_reflns_av_sigmaI/netI 0.0253
_diffrn_reflns_limit_h_max 7
_diffrn_reflns_limit_h_min -7
_diffrn_reflns_limit_k_max 8
_diffrn_reflns_limit_k_min -8
_diffrn_reflns_limit_l_max 13
_diffrn_reflns_limit_l_min -13
_diffrn_reflns_number 5194
_diffrn_reflns_theta_full 24.99
_diffrn_reflns_theta_max 24.99
_diffrn_reflns_theta_min 2.76
_exptl_absorpt_coefficient_mu 0.081
_exptl_absorpt_correction_T_max 0.9895
_exptl_absorpt_correction_T_min 0.9667
_exptl_absorpt_correction_type multi-scan
_exptl_absorpt_process_details 'Bruker SADABS V2.05'
_exptl_crystal_colour colorless
_exptl_crystal_density_diffrn 1.233
_exptl_crystal_density_method 'not measured'
_exptl_crystal_description plate
_exptl_crystal_F_000 224
_exptl_crystal_size_max 0.42
_exptl_crystal_size_mid 0.25
_exptl_crystal_size_min 0.13
_refine_diff_density_max 0.217
_refine_diff_density_min -0.174
_refine_diff_density_rms 0.043
_refine_ls_extinction_method none
_refine_ls_goodness_of_fit_ref 1.315
_refine_ls_hydrogen_treatment constr
_refine_ls_matrix_type full
_refine_ls_number_parameters 136
_refine_ls_number_reflns 1931
_refine_ls_number_restraints 0
_refine_ls_restrained_S_all 1.315
_refine_ls_R_factor_all 0.0851
_refine_ls_R_factor_gt 0.0810
_refine_ls_shift/su_max 0.000
_refine_ls_shift/su_mean 0.000
_refine_ls_structure_factor_coef Fsqd
_refine_ls_weighting_details 'calc w=1/[\s^2^(Fo^2^)+(0.0450P)^2^+0.3810P] where P=(Fo^2^+2Fc^2^)/3'
_refine_ls_weighting_scheme calc
_refine_ls_wR_factor_gt 0.1663
_refine_ls_wR_factor_ref 0.1686
_reflns_number_gt 1828
_reflns_number_total 1931
_reflns_threshold_expression >2sigma(I)
_cod_data_source_file jo5b01278_si_005.cif
_cod_data_source_block compound_32
_cod_depositor_comments
;
The following automatic conversions were performed:

data item '_symmetry_cell_setting' value 'Triclinic' was changed to
'triclinic' in accordance with the
/home/saulius/struct/COD-crude-data/automatic-downloads/DataCite-retrospective/ACS/depositions/lib/dictionaries/cif_core.dic
dictionary named 'cif_core.dic' version 2.4.2 last updated on
2011-04-26.

Automatic conversion script
Id: cif_fix_values 6909 2019-04-08 15:41:33Z antanas 
;
_cod_original_cell_volume 555.8(1)
_cod_original_sg_symbol_H-M P-1
_cod_database_code 4036256

loop_
_symmetry_equiv_pos_as_xyz
'x, y, z'
'-x, -y, -z'

loop_
_atom_site_label
_atom_site_type_symbol
_atom_site_fract_x
_atom_site_fract_y
_atom_site_fract_z
_atom_site_U_iso_or_equiv
_atom_site_adp_type
_atom_site_occupancy
_atom_site_symmetry_multiplicity
_atom_site_calc_flag
_atom_site_refinement_flags
C1 C 0.9616(5) 0.7662(4) 0.0347(2) 0.0438(7) Uani 1 1 d .
C2 C 0.7471(5) 0.7989(5) 0.0029(3) 0.0643(10) Uani 1 1 d .
H2A H 0.6855 0.6895 -0.0409 0.077 Uiso 1 1 calc R
H2B H 0.7440 0.8934 -0.0512 0.077 Uiso 1 1 calc R
C3 C 0.6192(4) 0.8529(5) 0.1060(3) 0.0588(9) Uani 1 1 d .
H3A H 0.6342 0.9829 0.1261 0.071 Uiso 1 1 calc R
H3B H 0.4795 0.8214 0.0821 0.071 Uiso 1 1 calc R
C4 C 0.6805(4) 0.7575(4) 0.2147(3) 0.0436(7) Uani 1 1 d .
H4 H 0.6058 0.8070 0.2814 0.052 Uiso 1 1 calc R
C5 C 0.9005(4) 0.7988(3) 0.2486(2) 0.0344(6) Uani 1 1 d .
C6 C 0.9780(4) 0.6962(4) 0.3506(2) 0.0382(6) Uani 1 1 d .
H6 H 0.9019 0.7332 0.4196 0.046 Uiso 1 1 calc R
C7 C 0.9399(5) 0.4939(4) 0.3248(3) 0.0470(7) Uani 1 1 d .
H7A H 0.9876 0.4336 0.3931 0.056 Uiso 1 1 calc R
H7B H 1.0108 0.4503 0.2562 0.056 Uiso 1 1 calc R
C8 C 0.7163(5) 0.4525(4) 0.2995(3) 0.0586(9) Uani 1 1 d .
H8A H 0.6479 0.4865 0.3711 0.070 Uiso 1 1 calc R
H8B H 0.6909 0.3233 0.2790 0.070 Uiso 1 1 calc R
C9 C 0.6332(4) 0.5536(4) 0.1976(3) 0.0541(8) Uani 1 1 d .
H9A H 0.4891 0.5310 0.1889 0.065 Uiso 1 1 calc R
H9B H 0.6871 0.5054 0.1238 0.065 Uiso 1 1 calc R
C10 C 0.9747(4) 0.9916(4) 0.2895(3) 0.0398(7) Uani 1 1 d .
H10A H 0.9847 1.0631 0.2220 0.048 Uiso 1 1 calc R
H10B H 0.8863 1.0486 0.3450 0.048 Uiso 1 1 calc R
C11 C 1.1781(4) 0.9716(4) 0.3501(2) 0.0386(6) Uani 1 1 d .
C12 C 1.1903(4) 0.7775(4) 0.3787(3) 0.0449(7) Uani 1 1 d .
H12A H 1.2322 0.7717 0.4624 0.054 Uiso 1 1 calc R
H12B H 1.2837 0.7145 0.3294 0.054 Uiso 1 1 calc R
C13 C 1.3198(5) 1.1005(5) 0.3715(3) 0.0604(9) Uani 1 1 d .
H13A H 1.2986 1.2155 0.3487 0.072 Uiso 1 1 calc R
H13B H 1.4415 1.0769 0.4095 0.072 Uiso 1 1 calc R
O1 O 1.0189(3) 0.7412(2) 0.14696(16) 0.0375(5) Uani 1 1 d .
O2 O 1.0833(4) 0.7535(4) -0.03914(19) 0.0684(7) Uani 1 1 d .

loop_
_atom_site_aniso_label
_atom_site_aniso_U_11
_atom_site_aniso_U_22
_atom_site_aniso_U_33
_atom_site_aniso_U_23
_atom_site_aniso_U_13
_atom_site_aniso_U_12
C1 0.0561(18) 0.0405(16) 0.0334(15) -0.0016(12) 0.0013(13) 0.0004(13)
C2 0.059(2) 0.078(2) 0.053(2) 0.0082(17) -0.0173(16) -0.0049(18)
C3 0.0318(16) 0.060(2) 0.082(2) 0.0084(17) -0.0167(16) 0.0049(14)
C4 0.0265(14) 0.0426(16) 0.0611(19) -0.0005(13) 0.0032(12) 0.0045(11)
C5 0.0303(14) 0.0338(14) 0.0392(14) -0.0003(11) 0.0081(11) 0.0040(11)
C6 0.0401(15) 0.0393(15) 0.0361(15) 0.0033(11) 0.0080(12) 0.0059(12)
C7 0.0551(19) 0.0375(16) 0.0501(18) 0.0101(13) 0.0073(14) 0.0034(13)
C8 0.060(2) 0.0386(17) 0.077(2) 0.0061(16) 0.0171(17) -0.0095(15)
C9 0.0340(16) 0.0493(19) 0.076(2) -0.0040(16) 0.0042(15) -0.0065(13)
C10 0.0411(16) 0.0334(14) 0.0453(16) 0.0024(12) 0.0067(12) 0.0041(11)
C11 0.0357(15) 0.0439(16) 0.0351(15) -0.0012(12) 0.0036(11) -0.0010(12)
C12 0.0393(16) 0.0553(18) 0.0401(16) 0.0085(13) -0.0047(12) 0.0041(13)
C13 0.0453(18) 0.054(2) 0.078(2) 0.0014(17) -0.0055(16) -0.0073(15)
O1 0.0334(10) 0.0455(11) 0.0341(10) 0.0019(8) 0.0052(8) 0.0066(8)
O2 0.0833(18) 0.0851(18) 0.0395(13) 0.0044(11) 0.0189(12) 0.0159(14)

loop_
_atom_type_symbol
_atom_type_description
_atom_type_scat_dispersion_real
_atom_type_scat_dispersion_imag
_atom_type_scat_source
C C 0.0033 0.0016 'International Tables Vol C Tables 4.2.6.8 and 6.1.1.4'
H H 0.0000 0.0000 'International Tables Vol C Tables 4.2.6.8 and 6.1.1.4'
O O 0.0106 0.0060 'International Tables Vol C Tables 4.2.6.8 and 6.1.1.4'

loop_
_geom_angle_atom_site_label_1
_geom_angle_atom_site_label_2
_geom_angle_atom_site_label_3
_geom_angle
O2 C1 O1 118.2(3)
O2 C1 C2 122.1(3)
O1 C1 C2 119.6(3)
C1 C2 C3 116.7(3)
C1 C2 H2A 108.1
C3 C2 H2A 108.1
C1 C2 H2B 108.1
C3 C2 H2B 108.1
H2A C2 H2B 107.3
C4 C3 C2 110.5(3)
C4 C3 H3A 109.5
C2 C3 H3A 109.5
C4 C3 H3B 109.5
C2 C3 H3B 109.5
H3A C3 H3B 108.1
C5 C4 C3 109.7(2)
C5 C4 C9 110.5(2)
C3 C4 C9 113.3(3)
C5 C4 H4 107.7
C3 C4 H4 107.7
C9 C4 H4 107.7
O1 C5 C4 109.9(2)
O1 C5 C10 105.8(2)
C4 C5 C10 119.4(2)
O1 C5 C6 105.16(19)
C4 C5 C6 113.1(2)
C10 C5 C6 102.4(2)
C7 C6 C5 112.5(2)
C7 C6 C12 120.3(2)
C5 C6 C12 103.3(2)
C7 C6 H6 106.6
C5 C6 H6 106.6
C12 C6 H6 106.6
C6 C7 C8 108.7(2)
C6 C7 H7A 110.0
C8 C7 H7A 110.0
C6 C7 H7B 110.0
C8 C7 H7B 110.0
H7A C7 H7B 108.3
C7 C8 C9 111.6(2)
C7 C8 H8A 109.3
C9 C8 H8A 109.3
C7 C8 H8B 109.3
C9 C8 H8B 109.3
H8A C8 H8B 108.0
C8 C9 C4 114.1(3)
C8 C9 H9A 108.7
C4 C9 H9A 108.7
C8 C9 H9B 108.7
C4 C9 H9B 108.7
H9A C9 H9B 107.6
C11 C10 C5 103.8(2)
C11 C10 H10A 111.0
C5 C10 H10A 111.0
C11 C10 H10B 111.0
C5 C10 H10B 111.0
H10A C10 H10B 109.0
C13 C11 C10 125.3(3)
C13 C11 C12 126.5(3)
C10 C11 C12 108.1(2)
C11 C12 C6 104.1(2)
C11 C12 H12A 110.9
C6 C12 H12A 110.9
C11 C12 H12B 110.9
C6 C12 H12B 110.9
H12A C12 H12B 109.0
C11 C13 H13A 120.0
C11 C13 H13B 120.0
H13A C13 H13B 120.0
C1 O1 C5 122.3(2)

loop_
_geom_bond_atom_site_label_1
_geom_bond_atom_site_label_2
_geom_bond_distance
C1 O2 1.200(3)
C1 O1 1.329(3)
C1 C2 1.498(4)
C2 C3 1.520(5)
C2 H2A 0.9700
C2 H2B 0.9700
C3 C4 1.514(4)
C3 H3A 0.9700
C3 H3B 0.9700
C4 C5 1.510(4)
C4 C9 1.524(4)
C4 H4 0.9800
C5 O1 1.474(3)
C5 C10 1.514(4)
C5 C6 1.515(4)
C6 C7 1.509(4)
C6 C12 1.522(4)
C6 H6 0.9800
C7 C8 1.520(4)
C7 H7A 0.9700
C7 H7B 0.9700
C8 C9 1.520(5)
C8 H8A 0.9700
C8 H8B 0.9700
C9 H9A 0.9700
C9 H9B 0.9700
C10 C11 1.508(4)
C10 H10A 0.9700
C10 H10B 0.9700
C11 C13 1.310(4)
C11 C12 1.511(4)
C12 H12A 0.9700
C12 H12B 0.9700
C13 H13A 0.9300
C13 H13B 0.9300
